data_4333080
loop_
_publ_author_name
'Niemeyer, Mark'

_publ_section_title
;
 Reactions of Hypersilyl Potassium with Rare-Earth Metal
 Bis(Trimethylsilylamides):&#x00A0; Addition versus Peripheral
 Deprotonation
;
_journal_issue 22
_journal_name_full 'Inorganic Chemistry'
_journal_page_first 9085
_journal_page_last 9095
_journal_paper_doi 10.1021/ic0613659
_journal_volume 45
_journal_year 2006
_chemical_formula_sum 'C24 H69 Li N5 Si6 Y'
_chemical_formula_weight 692.23
_chemical_melting_point '295-297 \%C (dec.) '
_chemical_name_systematic
; 
1-Trimethylsilyl-4-bis(bis(trimethylsilyl)amido-N)-2,2-dimethyl-3-
(bis(tetramethylethylenediamine-N,N'-lithium)-1-aza-2-sila-4-
yttra-cyclobutane
;
_space_group_IT_number 2
_symmetry_cell_setting triclinic
_symmetry_space_group_name_Hall '-P 1'
_symmetry_space_group_name_H-M 'P -1'
_atom_sites_solution_hydrogens geom
_atom_sites_solution_primary direct
_atom_sites_solution_secondary difmap
_audit_creation_method SHELXL-97
_cell_angle_alpha 93.53(2)
_cell_angle_beta 99.65(2)
_cell_angle_gamma 100.15(2)
_cell_formula_units_Z 2
_cell_length_a 12.265(4)
_cell_length_b 13.418(5)
_cell_length_c 13.450(5)
_cell_measurement_temperature 173(2)
_cell_volume 2138.5(13)
_computing_structure_refinement 'SHELXL-97 (Sheldrick, 1997)'
_computing_structure_solution 'SHELXS-97 (Sheldrick, 1990)'
_diffrn_ambient_temperature 173(2)
_diffrn_measured_fraction_theta_full 0.999
_diffrn_measured_fraction_theta_max 0.999
_diffrn_measurement_device_type 'Siemens P3'
_diffrn_radiation_monochromator graphite
_diffrn_radiation_source 'fine-focus sealed tube'
_diffrn_radiation_type MoK\a
_diffrn_radiation_wavelength 0.71073
_diffrn_reflns_av_R_equivalents 0.0523
_diffrn_reflns_av_sigmaI/netI 0.0573
_diffrn_reflns_limit_h_max 15
_diffrn_reflns_limit_h_min -12
_diffrn_reflns_limit_k_max 16
_diffrn_reflns_limit_k_min -17
_diffrn_reflns_limit_l_max 16
_diffrn_reflns_limit_l_min -17
_diffrn_reflns_number 9764
_diffrn_reflns_theta_full 26.99
_diffrn_reflns_theta_max 26.99
_diffrn_reflns_theta_min 1.55
_diffrn_standards_interval_count 298
_diffrn_standards_number 2
_exptl_absorpt_coefficient_mu 1.551
_exptl_absorpt_correction_T_max 0.5421
_exptl_absorpt_correction_T_min 0.3893
_exptl_absorpt_correction_type psi-scan
_exptl_crystal_colour colorless
_exptl_crystal_density_diffrn 1.075
_exptl_crystal_density_method 'not measured'
_exptl_crystal_description block
_exptl_crystal_F_000 748
_exptl_crystal_size_max 0.75
_exptl_crystal_size_mid 0.70
_exptl_crystal_size_min 0.45
_refine_diff_density_max 0.675
_refine_diff_density_min -0.603
_refine_diff_density_rms 0.074
_refine_ls_extinction_method none
_refine_ls_goodness_of_fit_ref 1.198
_refine_ls_hydrogen_treatment mixed
_refine_ls_matrix_type full
_refine_ls_number_parameters 367
_refine_ls_number_reflns 9324
_refine_ls_number_restraints 0
_refine_ls_restrained_S_all 1.198
_refine_ls_R_factor_all 0.0850
_refine_ls_R_factor_gt 0.0532
_refine_ls_shift/su_max 0.001
_refine_ls_shift/su_mean 0.000
_refine_ls_structure_factor_coef Fsqd
_refine_ls_weighting_details 'calc w=1/[\s^2^(Fo^2^)+(0.0521P)^2^] where P=(Fo^2^+2Fc^2^)/3'
_refine_ls_weighting_scheme calc
_refine_ls_wR_factor_gt 0.1121
_refine_ls_wR_factor_ref 0.1257
_reflns_number_gt 6926
_reflns_number_total 9324
_reflns_threshold_expression >2sigma(I)
_cod_data_source_file ic0613659sup1.cif
_cod_data_source_block 6
_cod_original_sg_symbol_H-M P-1
_cod_database_code 4333080

loop_
_symmetry_equiv_pos_as_xyz
'x, y, z'
'-x, -y, -z'

loop_
_atom_site_label
_atom_site_type_symbol
_atom_site_fract_x
_atom_site_fract_y
_atom_site_fract_z
_atom_site_U_iso_or_equiv
_atom_site_adp_type
_atom_site_occupancy
_atom_site_symmetry_multiplicity
_atom_site_calc_flag
_atom_site_refinement_flags
Li Li 0.8132(5) 0.4477(5) 0.7902(5) 0.0398(14) Uani 1 1 d .
Y Y 0.65588(3) 0.73615(3) 0.74069(3) 0.02967(10) Uani 1 1 d .
N1 N 0.7231(2) 0.7392(2) 0.9059(2) 0.0360(7) Uani 1 1 d .
N2 N 0.4753(2) 0.7587(2) 0.7168(2) 0.0283(6) Uani 1 1 d .
N3 N 0.7650(2) 0.8044(2) 0.6331(2) 0.0376(7) Uani 1 1 d .
Si1 Si 0.77827(8) 0.63094(8) 0.89863(8) 0.0376(2) Uani 1 1 d .
Si2 Si 0.70501(10) 0.80776(9) 1.01012(8) 0.0463(3) Uani 1 1 d .
Si3 Si 0.37241(8) 0.66132(8) 0.73459(8) 0.0368(2) Uani 1 1 d .
Si4 Si 0.44682(8) 0.87301(7) 0.67966(7) 0.0327(2) Uani 1 1 d .
Si5 Si 0.71594(9) 0.75109(8) 0.51209(8) 0.0418(3) Uani 1 1 d .
Si6 Si 0.88784(9) 0.89054(10) 0.67114(11) 0.0553(3) Uani 1 1 d .
C11 C 0.7342(3) 0.5776(3) 0.7664(3) 0.0382(8) Uani 1 1 d .
H11B H 0.784(3) 0.586(3) 0.727(3) 0.032(10) Uiso 1 1 d .
H11A H 0.670(4) 0.522(3) 0.742(3) 0.057(13) Uiso 1 1 d .
C12 C 0.7276(4) 0.5360(3) 0.9863(3) 0.0581(11) Uani 1 1 d .
H12A H 0.6470 0.5092 0.9634 0.077(3) Uiso 1 1 calc R
H12B H 0.7402 0.5695 1.0552 0.077(3) Uiso 1 1 calc R
H12C H 0.7693 0.4801 0.9858 0.077(3) Uiso 1 1 calc R
C13 C 0.9373(3) 0.6595(4) 0.9324(4) 0.0605(12) Uani 1 1 d .
H13A H 0.9684 0.6913 0.8770 0.077(3) Uiso 1 1 calc R
H13B H 0.9649 0.5961 0.9432 0.077(3) Uiso 1 1 calc R
H13C H 0.9610 0.7059 0.9944 0.077(3) Uiso 1 1 calc R
C21 C 0.8307(4) 0.8311(5) 1.1140(4) 0.0846(18) Uani 1 1 d .
H21A H 0.8966 0.8653 1.0887 0.122(5) Uiso 1 1 calc R
H21B H 0.8448 0.7660 1.1376 0.122(5) Uiso 1 1 calc R
H21C H 0.8169 0.8741 1.1703 0.122(5) Uiso 1 1 calc R
C22 C 0.5863(5) 0.7449(6) 1.0676(5) 0.105(2) Uani 1 1 d .
H22A H 0.5173 0.7294 1.0162 0.122(5) Uiso 1 1 calc R
H22B H 0.5753 0.7904 1.1234 0.122(5) Uiso 1 1 calc R
H22C H 0.6035 0.6817 1.0936 0.122(5) Uiso 1 1 calc R
C23 C 0.6727(8) 0.9319(5) 0.9776(4) 0.140(4) Uani 1 1 d .
H23A H 0.7358 0.9705 0.9516 0.122(5) Uiso 1 1 calc R
H23B H 0.6608 0.9699 1.0382 0.122(5) Uiso 1 1 calc R
H23C H 0.6044 0.9215 0.9256 0.122(5) Uiso 1 1 calc R
C31 C 0.4365(3) 0.5506(3) 0.7743(4) 0.0550(11) Uani 1 1 d .
H31A H 0.4746 0.5275 0.7212 0.077(3) Uiso 1 1 calc R
H31B H 0.3773 0.4952 0.7852 0.077(3) Uiso 1 1 calc R
H31C H 0.4912 0.5710 0.8373 0.077(3) Uiso 1 1 calc R
C32 C 0.2909(4) 0.6919(4) 0.8340(4) 0.0688(14) Uani 1 1 d .
H32A H 0.3430 0.7254 0.8949 0.077(3) Uiso 1 1 calc R
H32B H 0.2465 0.6289 0.8506 0.077(3) Uiso 1 1 calc R
H32C H 0.2402 0.7373 0.8087 0.077(3) Uiso 1 1 calc R
C33 C 0.2669(4) 0.6135(4) 0.6166(4) 0.0690(14) Uani 1 1 d .
H33A H 0.3062 0.6002 0.5609 0.077(3) Uiso 1 1 calc R
H33B H 0.2208 0.6648 0.5992 0.077(3) Uiso 1 1 calc R
H33C H 0.2184 0.5505 0.6278 0.077(3) Uiso 1 1 calc R
C41 C 0.3675(4) 0.8626(4) 0.5465(3) 0.0604(12) Uani 1 1 d .
H41A H 0.2901 0.8265 0.5434 0.077(3) Uiso 1 1 calc R
H41B H 0.4045 0.8250 0.5016 0.077(3) Uiso 1 1 calc R
H41C H 0.3665 0.9309 0.5247 0.077(3) Uiso 1 1 calc R
C42 C 0.5813(3) 0.9660(3) 0.6845(3) 0.0479(10) Uani 1 1 d .
H42A H 0.6240 0.9770 0.7540 0.077(3) Uiso 1 1 calc R
H42B H 0.5641 1.0308 0.6627 0.077(3) Uiso 1 1 calc R
H42C H 0.6263 0.9390 0.6393 0.077(3) Uiso 1 1 calc R
C43 C 0.3656(4) 0.9357(4) 0.7622(4) 0.0640(13) Uani 1 1 d .
H43A H 0.2902 0.8942 0.7565 0.077(3) Uiso 1 1 calc R
H43B H 0.3592 1.0032 0.7408 0.077(3) Uiso 1 1 calc R
H43C H 0.4048 0.9425 0.8328 0.077(3) Uiso 1 1 calc R
C51 C 0.5929(4) 0.6447(3) 0.5131(3) 0.0512(10) Uani 1 1 d .
H51A H 0.5330 0.6723 0.5387 0.077(3) Uiso 1 1 calc R
H51B H 0.6175 0.5942 0.5571 0.077(3) Uiso 1 1 calc R
H51C H 0.5644 0.6123 0.4441 0.077(3) Uiso 1 1 calc R
C52 C 0.6617(4) 0.8399(4) 0.4218(3) 0.0647(13) Uani 1 1 d .
H52A H 0.7239 0.8941 0.4144 0.077(3) Uiso 1 1 calc R
H52B H 0.6037 0.8697 0.4482 0.077(3) Uiso 1 1 calc R
H52C H 0.6293 0.8021 0.3557 0.077(3) Uiso 1 1 calc R
C53 C 0.8200(4) 0.6945(4) 0.4513(4) 0.0762(16) Uani 1 1 d .
H53A H 0.8794 0.7489 0.4388 0.122(5) Uiso 1 1 calc R
H53B H 0.7818 0.6559 0.3869 0.122(5) Uiso 1 1 calc R
H53C H 0.8535 0.6489 0.4964 0.122(5) Uiso 1 1 calc R
C61 C 1.0164(4) 0.8351(5) 0.6654(6) 0.107(2) Uani 1 1 d .
H61A H 1.0114 0.7726 0.6999 0.122(5) Uiso 1 1 calc R
H61B H 1.0834 0.8842 0.6988 0.122(5) Uiso 1 1 calc R
H61C H 1.0217 0.8193 0.5944 0.122(5) Uiso 1 1 calc R
C62 C 0.8977(5) 0.9413(4) 0.8052(4) 0.0891(19) Uani 1 1 d .
H62A H 0.8341 0.9752 0.8105 0.122(5) Uiso 1 1 calc R
H62B H 0.9685 0.9903 0.8269 0.122(5) Uiso 1 1 calc R
H62C H 0.8958 0.8852 0.8485 0.122(5) Uiso 1 1 calc R
C63 C 0.8990(4) 1.0045(4) 0.5965(4) 0.0701(14) Uani 1 1 d .
H63A H 0.8302 1.0329 0.5934 0.122(5) Uiso 1 1 calc R
H63B H 0.9083 0.9841 0.5276 0.122(5) Uiso 1 1 calc R
H63C H 0.9641 1.0559 0.6294 0.122(5) Uiso 1 1 calc R
C71 C 0.7356(4) 0.2534(4) 0.8901(4) 0.0623(12) Uani 1 1 d .
H71A H 0.7068 0.1800 0.8762 0.085(5) Uiso 1 1 calc R
H71B H 0.6819 0.2853 0.9211 0.085(5) Uiso 1 1 calc R
H71C H 0.8083 0.2653 0.9364 0.085(5) Uiso 1 1 calc R
C72 C 0.6396(4) 0.2831(4) 0.7294(4) 0.0684(13) Uani 1 1 d .
H72A H 0.6069 0.2104 0.7168 0.085(5) Uiso 1 1 calc R
H72B H 0.6482 0.3111 0.6650 0.085(5) Uiso 1 1 calc R
H72C H 0.5898 0.3184 0.7623 0.085(5) Uiso 1 1 calc R
N73 N 0.7500(3) 0.2972(2) 0.7955(2) 0.0433(8) Uani 1 1 d .
C74 C 0.8298(4) 0.2472(4) 0.7488(4) 0.0715(15) Uani 1 1 d .
H74A H 0.8896 0.2345 0.8031 0.108(11) Uiso 1 1 calc R
H74B H 0.7891 0.1804 0.7144 0.108(11) Uiso 1 1 calc R
C75 C 0.8826(5) 0.3056(4) 0.6756(4) 0.0724(15) Uani 1 1 d .
H75A H 0.9420 0.2716 0.6556 0.108(11) Uiso 1 1 calc R
H75B H 0.8253 0.3053 0.6142 0.108(11) Uiso 1 1 calc R
N76 N 0.9324(2) 0.4108(2) 0.7136(2) 0.0417(7) Uani 1 1 d .
C77 C 1.0410(4) 0.4237(4) 0.7811(3) 0.0658(14) Uani 1 1 d .
H77A H 1.0938 0.3944 0.7465 0.085(5) Uiso 1 1 calc R
H77B H 1.0316 0.3892 0.8421 0.085(5) Uiso 1 1 calc R
H77C H 1.0705 0.4964 0.8002 0.085(5) Uiso 1 1 calc R
C78 C 0.9487(4) 0.4700(4) 0.6270(3) 0.0629(13) Uani 1 1 d .
H78A H 0.9993 0.4416 0.5889 0.085(5) Uiso 1 1 calc R
H78B H 0.9819 0.5409 0.6517 0.085(5) Uiso 1 1 calc R
H78C H 0.8759 0.4671 0.5828 0.085(5) Uiso 1 1 calc R

loop_
_atom_site_aniso_label
_atom_site_aniso_U_11
_atom_site_aniso_U_22
_atom_site_aniso_U_33
_atom_site_aniso_U_23
_atom_site_aniso_U_13
_atom_site_aniso_U_12
Li 0.044(3) 0.043(4) 0.038(3) 0.001(3) 0.012(3) 0.020(3)
Y 0.03269(16) 0.03212(18) 0.02753(18) 0.00419(13) 0.00892(13) 0.01137(13)
N1 0.0388(15) 0.0406(17) 0.0297(16) 0.0019(13) 0.0055(12) 0.0112(13)
N2 0.0277(12) 0.0335(15) 0.0251(14) 0.0030(12) 0.0082(11) 0.0062(11)
N3 0.0358(14) 0.0387(17) 0.0424(18) 0.0092(14) 0.0144(13) 0.0090(13)
Si1 0.0411(5) 0.0418(6) 0.0322(5) 0.0063(4) 0.0051(4) 0.0149(5)
Si2 0.0554(6) 0.0550(7) 0.0293(6) -0.0042(5) 0.0055(5) 0.0179(6)
Si3 0.0325(4) 0.0424(6) 0.0351(5) 0.0098(4) 0.0076(4) 0.0020(4)
Si4 0.0375(5) 0.0334(5) 0.0307(5) 0.0021(4) 0.0107(4) 0.0120(4)
Si5 0.0550(6) 0.0402(6) 0.0409(6) 0.0099(5) 0.0242(5) 0.0205(5)
Si6 0.0364(5) 0.0550(8) 0.0748(9) 0.0187(7) 0.0149(6) 0.0007(5)
C11 0.0424(19) 0.040(2) 0.037(2) 0.0067(17) 0.0093(17) 0.0171(17)
C12 0.080(3) 0.055(3) 0.043(2) 0.016(2) 0.011(2) 0.016(2)
C13 0.048(2) 0.081(3) 0.055(3) 0.003(2) 0.001(2) 0.029(2)
C21 0.072(3) 0.107(5) 0.058(3) -0.036(3) -0.011(3) 0.009(3)
C22 0.078(4) 0.147(6) 0.086(4) -0.043(4) 0.045(3) 0.003(4)
C23 0.296(11) 0.117(6) 0.055(4) 0.012(4) 0.062(5) 0.137(7)
C31 0.050(2) 0.042(2) 0.074(3) 0.019(2) 0.014(2) 0.0036(19)
C32 0.064(3) 0.079(4) 0.076(3) 0.022(3) 0.041(3) 0.013(3)
C33 0.057(3) 0.070(3) 0.062(3) 0.009(3) -0.010(2) -0.019(2)
C41 0.076(3) 0.054(3) 0.049(3) 0.010(2) -0.004(2) 0.020(2)
C42 0.053(2) 0.035(2) 0.057(3) 0.0078(19) 0.016(2) 0.0042(18)
C43 0.078(3) 0.062(3) 0.072(3) 0.014(2) 0.041(3) 0.036(3)
C51 0.064(3) 0.051(3) 0.037(2) -0.0046(19) 0.011(2) 0.007(2)
C52 0.097(4) 0.055(3) 0.044(3) 0.012(2) 0.010(3) 0.022(3)
C53 0.087(4) 0.081(4) 0.079(4) 0.005(3) 0.047(3) 0.037(3)
C61 0.038(2) 0.107(5) 0.174(7) 0.035(5) 0.007(3) 0.014(3)
C62 0.076(3) 0.084(4) 0.081(4) 0.006(3) -0.006(3) -0.035(3)
C63 0.062(3) 0.059(3) 0.094(4) 0.023(3) 0.032(3) 0.000(2)
C71 0.073(3) 0.058(3) 0.059(3) 0.013(2) 0.024(2) 0.005(2)
C72 0.076(3) 0.052(3) 0.065(3) -0.006(2) 0.000(3) -0.002(2)
N73 0.0486(17) 0.0387(18) 0.0449(19) -0.0004(15) 0.0178(15) 0.0068(15)
C74 0.093(4) 0.045(3) 0.092(4) 0.001(3) 0.056(3) 0.021(3)
C75 0.085(3) 0.055(3) 0.086(4) -0.010(3) 0.051(3) 0.009(3)
N76 0.0359(15) 0.0439(19) 0.0469(19) -0.0004(15) 0.0144(14) 0.0067(14)
C77 0.054(2) 0.105(4) 0.047(3) 0.015(3) 0.010(2) 0.033(3)
C78 0.058(3) 0.093(4) 0.045(3) 0.014(3) 0.017(2) 0.024(3)

loop_
_atom_type_symbol
_atom_type_description
_atom_type_scat_dispersion_real
_atom_type_scat_dispersion_imag
_atom_type_scat_source
C C 0.0033 0.0016 'International Tables Vol C Tables 4.2.6.8 and 6.1.1.4'
H H 0.0000 0.0000 'International Tables Vol C Tables 4.2.6.8 and 6.1.1.4'
Li Li -0.0003 0.0001 'International Tables Vol C Tables 4.2.6.8 and 6.1.1.4'
N N 0.0061 0.0033 'International Tables Vol C Tables 4.2.6.8 and 6.1.1.4'
Si Si 0.0817 0.0704 'International Tables Vol C Tables 4.2.6.8 and 6.1.1.4'
Y Y -2.7962 3.5667 'International Tables Vol C Tables 4.2.6.8 and 6.1.1.4'

loop_
_geom_angle_atom_site_label_1
_geom_angle_atom_site_label_2
_geom_angle_atom_site_label_3
_geom_angle
N76 Li N73 90.4(3)
N76 Li C11 124.3(3)
N73 Li C11 132.6(3)
N76 Li C75 31.81(16)
N73 Li C75 60.5(2)
C11 Li C75 137.5(3)
N76 Li C74 58.97(19)
N73 Li C74 31.53(15)
C11 Li C74 153.0(3)
C75 Li C74 30.90(15)
N76 Li Si1 135.7(3)
N73 Li Si1 132.0(3)
C11 Li Si1 38.83(15)
C75 Li Si1 167.3(3)
C74 Li Si1 160.0(3)
N1 Y N3 121.55(11)
N1 Y N2 110.01(10)
N3 Y N2 117.47(10)
N1 Y C11 72.73(12)
N3 Y C11 98.85(12)
N2 Y C11 129.93(12)
N1 Y Si1 34.94(8)
N3 Y Si1 113.06(8)
N2 Y Si1 129.46(7)
C11 Y Si1 37.93(9)
N1 Y Si5 146.48(8)
N3 Y Si5 28.80(8)
N2 Y Si5 102.31(7)
C11 Y Si5 93.43(9)
Si1 Y Si5 123.31(3)
N1 Y Si4 115.47(8)
N3 Y Si4 95.98(8)
N2 Y Si4 26.12(7)
C11 Y Si4 155.17(10)
Si1 Y Si4 146.65(3)
Si5 Y Si4 90.04(3)
N1 Y Si3 101.10(8)
N3 Y Si3 135.90(8)
N2 Y Si3 25.80(7)
C11 Y Si3 104.44(10)
Si1 Y Si3 108.28(4)
Si5 Y Si3 112.01(3)
Si4 Y Si3 51.93(3)
Si2 N1 Si1 128.83(18)
Si2 N1 Y 133.33(16)
Si1 N1 Y 96.76(14)
Si3 N2 Si4 122.53(15)
Si3 N2 Y 119.00(14)
Si4 N2 Y 118.46(14)
Si5 N3 Si6 124.56(18)
Si5 N3 Y 111.48(15)
Si6 N3 Y 123.72(17)
N1 Si1 C11 105.21(16)
N1 Si1 C12 113.04(18)
C11 Si1 C12 110.6(2)
N1 Si1 C13 111.70(19)
C11 Si1 C13 109.7(2)
C12 Si1 C13 106.6(2)
N1 Si1 Li 152.71(16)
C11 Si1 Li 47.53(17)
C12 Si1 Li 81.6(2)
C13 Si1 Li 83.8(2)
N1 Si1 Y 48.30(10)
C11 Si1 Y 57.15(12)
C12 Si1 Y 132.07(15)
C13 Si1 Y 121.30(16)
Li Si1 Y 104.61(13)
N1 Si2 C23 110.5(2)
N1 Si2 C22 113.0(2)
C23 Si2 C22 106.3(4)
N1 Si2 C21 113.3(2)
C23 Si2 C21 108.0(4)
C22 Si2 C21 105.4(3)
N2 Si3 C31 109.71(16)
N2 Si3 C32 114.7(2)
C31 Si3 C32 106.3(2)
N2 Si3 C33 113.02(18)
C31 Si3 C33 106.0(2)
C32 Si3 C33 106.5(2)
N2 Si3 Y 35.20(9)
C31 Si3 Y 74.52(13)
C32 Si3 Y 127.32(18)
C33 Si3 Y 124.22(17)
N2 Si4 C43 114.05(17)
N2 Si4 C41 112.91(18)
C43 Si4 C41 107.2(2)
N2 Si4 C42 110.20(16)
C43 Si4 C42 105.5(2)
C41 Si4 C42 106.5(2)
N2 Si4 Y 35.42(9)
C43 Si4 Y 130.38(16)
C41 Si4 Y 120.38(15)
C42 Si4 Y 75.12(13)
N3 Si5 C53 114.9(2)
N3 Si5 C52 114.57(19)
C53 Si5 C52 105.6(2)
N3 Si5 C51 108.34(16)
C53 Si5 C51 106.7(2)
C52 Si5 C51 106.0(2)
N3 Si5 Y 39.72(10)
C53 Si5 Y 130.37(18)
C52 Si5 Y 123.42(16)
C51 Si5 Y 68.75(13)
N3 Si6 C62 109.63(19)
N3 Si6 C61 113.3(2)
C62 Si6 C61 107.0(3)
N3 Si6 C63 113.7(2)
C62 Si6 C63 105.8(3)
C61 Si6 C63 107.0(3)
Si1 C11 Li 93.6(2)
Si1 C11 Y 84.92(15)
Li C11 Y 176.0(3)
C71 N73 C72 108.6(3)
C71 N73 C74 108.8(4)
C72 N73 C74 111.9(4)
C71 N73 Li 122.5(3)
C72 N73 Li 102.6(3)
C74 N73 Li 102.2(3)
C75 C74 N73 114.3(4)
C75 C74 Li 72.8(3)
N73 C74 Li 46.2(2)
N76 C75 C74 113.8(4)
N76 C75 Li 47.4(2)
C74 C75 Li 76.3(3)
C77 N76 C75 114.5(4)
C77 N76 C78 107.6(3)
C75 N76 C78 108.8(4)
C77 N76 Li 110.6(3)
C75 N76 Li 100.8(3)
C78 N76 Li 114.6(3)

loop_
_geom_bond_atom_site_label_1
_geom_bond_atom_site_label_2
_geom_bond_distance
Li N76 2.035(6)
Li N73 2.042(7)
Li C11 2.154(7)
Li C75 2.717(7)
Li C74 2.763(8)
Li Si1 2.915(6)
Y N1 2.231(3)
Y N3 2.259(3)
Y N2 2.260(3)
Y C11 2.503(4)
Y Si1 2.9676(13)
Y Si5 3.2893(16)
Y Si4 3.4293(14)
Y Si3 3.4302(15)
N1 Si2 1.697(3)
N1 Si1 1.711(3)
N2 Si3 1.707(3)
N2 Si4 1.718(3)
N3 Si5 1.703(3)
N3 Si6 1.710(3)
Si1 C11 1.831(4)
Si1 C12 1.884(4)
Si1 C13 1.891(4)
Si2 C23 1.841(6)
Si2 C22 1.859(6)
Si2 C21 1.866(5)
Si3 C31 1.864(4)
Si3 C32 1.866(4)
Si3 C33 1.870(4)
Si4 C43 1.867(4)
Si4 C41 1.874(4)
Si4 C42 1.874(4)
Si5 C53 1.868(4)
Si5 C52 1.877(4)
Si5 C51 1.888(4)
Si6 C62 1.864(6)
Si6 C61 1.869(5)
Si6 C63 1.878(5)
C71 N73 1.458(5)
C72 N73 1.465(5)
N73 C74 1.479(5)
C74 C75 1.461(6)
C75 N76 1.458(6)
N76 C77 1.457(5)
N76 C78 1.471(5)
